data_7105856
loop_
_publ_author_name
'Holger Willms'
'Matthew Cowan'
'Sally Brooker'

_publ_section_title
;
 Heteroleptic N6 coordinated ruthenium(II) complexes as building blocks
 for the formation of discrete Ru2Ag2 complexes
;
_journal_name_full Chem.Commun.
_journal_page_first 1063
_journal_paper_doi 10.1039/c0cc03969a
_journal_volume 47
_journal_year 2011
_chemical_formula_sum 'C29 H26 B2 F8 N8 O Ru'
_chemical_formula_weight 777.27
_chemical_name_systematic
;
?
;
_space_group_IT_number 2
_symmetry_cell_setting triclinic
_symmetry_space_group_name_Hall '-P 1'
_symmetry_space_group_name_H-M 'P -1'
_atom_sites_solution_hydrogens geom
_atom_sites_solution_primary direct
_atom_sites_solution_secondary difmap
_audit_creation_method SHELXL-97
_cell_angle_alpha 72.889(8)
_cell_angle_beta 74.776(7)
_cell_angle_gamma 78.295(7)
_cell_formula_units_Z 2
_cell_length_a 9.9592(14)
_cell_length_b 11.1964(18)
_cell_length_c 15.636(3)
_cell_measurement_reflns_used 9233
_cell_measurement_temperature 90(2)
_cell_measurement_theta_max 26.436
_cell_measurement_theta_min 2.648
_cell_volume 1592.9(5)
_computing_structure_refinement 'SHELXL-97 (Sheldrick, 1997)'
_computing_structure_solution 'SHELXS-97 (Sheldrick, 1990)'
_diffrn_ambient_temperature 90(2)
_diffrn_measured_fraction_theta_full 0.992
_diffrn_measured_fraction_theta_max 0.992
_diffrn_measurement_device_type 'Bruker Kappa Apex II area detector'
_diffrn_radiation_monochromator graphite
_diffrn_radiation_source 'fine-focus sealed tube'
_diffrn_radiation_type MoK\a
_diffrn_radiation_wavelength 0.71073
_diffrn_reflns_av_R_equivalents 0.0406
_diffrn_reflns_av_sigmaI/netI 0.0275
_diffrn_reflns_limit_h_max 12
_diffrn_reflns_limit_h_min -12
_diffrn_reflns_limit_k_max 14
_diffrn_reflns_limit_k_min -14
_diffrn_reflns_limit_l_max 19
_diffrn_reflns_limit_l_min -19
_diffrn_reflns_number 46188
_diffrn_reflns_theta_full 26.46
_diffrn_reflns_theta_max 26.46
_diffrn_reflns_theta_min 1.40
_exptl_absorpt_coefficient_mu 0.578
_exptl_absorpt_correction_T_max 0.7454
_exptl_absorpt_correction_T_min 0.6851
_exptl_absorpt_correction_type multi-scan
_exptl_absorpt_process_details 'SCALE (Bruker AXS Inc)'
_exptl_crystal_colour red
_exptl_crystal_density_diffrn 1.621
_exptl_crystal_density_method 'not measured'
_exptl_crystal_description black
_exptl_crystal_F_000 780
_exptl_crystal_size_max 0.34
_exptl_crystal_size_mid 0.16
_exptl_crystal_size_min 0.10
_refine_diff_density_max 1.139
_refine_diff_density_min -0.793
_refine_diff_density_rms 0.078
_refine_ls_extinction_method none
_refine_ls_goodness_of_fit_ref 1.095
_refine_ls_hydrogen_treatment mixed
_refine_ls_matrix_type full
_refine_ls_number_parameters 447
_refine_ls_number_reflns 6529
_refine_ls_number_restraints 0
_refine_ls_restrained_S_all 1.095
_refine_ls_R_factor_all 0.0390
_refine_ls_R_factor_gt 0.0348
_refine_ls_shift/su_max 0.001
_refine_ls_shift/su_mean 0.000
_refine_ls_structure_factor_coef Fsqd
_refine_ls_weighting_details 'calc w=1/[\s^2^(Fo^2^)+(0.0271P)^2^+2.5002P] where P=(Fo^2^+2Fc^2^)/3'
_refine_ls_weighting_scheme calc
_refine_ls_wR_factor_gt 0.0787
_refine_ls_wR_factor_ref 0.0820
_reflns_number_gt 6020
_reflns_number_total 6529
_reflns_threshold_expression >2sigma(I)
_cod_data_source_file C0CC03969A.TXT
_cod_data_source_block hw099
_cod_depositor_comments
;
The following automatic conversions were performed:
'_symmetry_cell_setting' value 'Triclinic' changed to 'triclinic'
according to '/home/saulius/struct/CIF-dictionaries/cif_core.dic'
dictionary named 'cif_core.dic' version 2.4.1 from 2010-06-29.

Automatic conversion script
Id: cif_fix_enum 1527 2010-12-29 10:47:43Z saulius 
;
_cod_original_cell_volume 1592.9(4)
_cod_original_sg_symbol_H-M P-1
_cod_database_code 7105856

loop_
_symmetry_equiv_pos_as_xyz
'x, y, z'
'-x, -y, -z'

loop_
_atom_site_label
_atom_site_type_symbol
_atom_site_fract_x
_atom_site_fract_y
_atom_site_fract_z
_atom_site_U_iso_or_equiv
_atom_site_adp_type
_atom_site_occupancy
_atom_site_symmetry_multiplicity
_atom_site_calc_flag
_atom_site_refinement_flags
_atom_site_disorder_assembly
_atom_site_disorder_group
Ru1 Ru 0.75181(2) 0.608060(17) 0.752294(13) 0.01823(7) Uani 1 1 d . . .
N2 N 0.7098(2) 0.72937(19) 0.63927(14) 0.0195(4) Uani 1 1 d . . .
N4 N 0.7923(2) 0.49213(19) 0.87392(14) 0.0201(4) Uani 1 1 d . . .
N6 N 0.5974(2) 0.68404(19) 0.84657(14) 0.0203(4) Uani 1 1 d . . .
N5 N 0.9074(2) 0.51096(19) 0.67446(14) 0.0193(4) Uani 1 1 d . . .
N1 N 0.8788(2) 0.74277(19) 0.73539(14) 0.0192(4) Uani 1 1 d . . .
N3 N 0.6038(2) 0.5243(2) 0.72733(15) 0.0227(4) Uani 1 1 d . . .
N8 N 0.6010(2) 0.9047(2) 0.92370(15) 0.0250(5) Uani 1 1 d . . .
H8X H 0.561(3) 0.837(3) 0.951(2) 0.031(8) Uiso 1 1 d . . .
N7 N 0.8386(3) 0.3670(2) 1.05014(16) 0.0349(6) Uani 1 1 d . . .
C5 C 0.8696(3) 0.8415(2) 0.66046(16) 0.0201(5) Uani 1 1 d . . .
C2 C 1.0348(3) 0.8455(3) 0.77408(19) 0.0288(6) Uani 1 1 d . . .
H2 H 1.0928 0.8441 0.8140 0.035 Uiso 1 1 calc R . .
C28 C 0.9891(3) 0.4497(2) 0.63353(17) 0.0207(5) Uani 1 1 d . . .
C19 C 0.7142(3) 0.5276(2) 0.94969(17) 0.0215(5) Uani 1 1 d . . .
C29 C 1.0943(3) 0.3705(2) 0.58229(18) 0.0252(5) Uani 1 1 d . . .
H29A H 1.1345 0.2978 0.6252 0.038 Uiso 1 1 calc R . .
H29B H 1.1689 0.4195 0.5427 0.038 Uiso 1 1 calc R . .
H29C H 1.0502 0.3410 0.5446 0.038 Uiso 1 1 calc R . .
C23 C 0.5953(3) 0.9633(2) 0.83612(17) 0.0232(5) Uani 1 1 d . . .
C4 C 0.9402(3) 0.9445(2) 0.64167(18) 0.0245(5) Uani 1 1 d . . .
H4 H 0.9322 1.0125 0.5892 0.029 Uiso 1 1 calc R . .
C21 C 0.4799(3) 0.7824(2) 0.82610(18) 0.0243(5) Uani 1 1 d . . .
H21A H 0.4078 0.7820 0.8834 0.029 Uiso 1 1 calc R . .
H21B H 0.4369 0.7614 0.7830 0.029 Uiso 1 1 calc R . .
C20 C 0.6032(3) 0.6370(2) 0.93351(17) 0.0225(5) Uani 1 1 d . . .
C1 C 0.9618(3) 0.7457(2) 0.78971(18) 0.0231(5) Uani 1 1 d . . .
H1 H 0.9708 0.6762 0.8412 0.028 Uiso 1 1 calc R . .
C6 C 0.7765(3) 0.8324(2) 0.60388(17) 0.0216(5) Uani 1 1 d . . .
C14 C 0.4504(3) 0.3726(3) 0.7543(2) 0.0360(7) Uani 1 1 d . . .
H14 H 0.4142 0.2975 0.7918 0.043 Uiso 1 1 calc R . .
C18 C 0.7395(3) 0.4660(2) 1.03557(18) 0.0284(6) Uani 1 1 d . . .
H18 H 0.6838 0.4955 1.0867 0.034 Uiso 1 1 calc R . .
C3 C 1.0221(3) 0.9473(3) 0.69970(19) 0.0287(6) Uani 1 1 d . . .
H3 H 1.0690 1.0181 0.6886 0.034 Uiso 1 1 calc R . .
C15 C 0.5506(3) 0.4189(3) 0.7788(2) 0.0276(6) Uani 1 1 d . . .
H15 H 0.5821 0.3745 0.8334 0.033 Uiso 1 1 calc R . .
C8 C 0.6573(3) 0.8951(3) 0.48050(18) 0.0307(6) Uani 1 1 d . . .
H8 H 0.6396 0.9525 0.4250 0.037 Uiso 1 1 calc R . .
C10 C 0.6183(3) 0.7053(3) 0.59848(18) 0.0240(5) Uani 1 1 d . . .
C11 C 0.5572(3) 0.5883(3) 0.64970(18) 0.0260(6) Uani 1 1 d . . .
C16 C 0.8919(3) 0.3915(2) 0.88794(19) 0.0268(6) Uani 1 1 d . . .
H16 H 0.9485 0.3618 0.8372 0.032 Uiso 1 1 calc R . .
C22 C 0.5203(3) 0.9151(2) 0.78472(18) 0.0249(5) Uani 1 1 d . . .
H22A H 0.5802 0.9180 0.7228 0.030 Uiso 1 1 calc R . .
H22B H 0.4333 0.9744 0.7768 0.030 Uiso 1 1 calc R . .
C27 C 0.6734(3) 0.9413(3) 0.97110(19) 0.0300(6) Uani 1 1 d . . .
H27 H 0.6770 0.8949 1.0322 0.036 Uiso 1 1 calc R . .
C17 C 0.9126(3) 0.3311(3) 0.97509(19) 0.0327(6) Uani 1 1 d . . .
H17 H 0.9833 0.2601 0.9821 0.039 Uiso 1 1 calc R . .
C7 C 0.7501(3) 0.9181(2) 0.52402(17) 0.0257(5) Uani 1 1 d . . .
H7 H 0.7951 0.9918 0.4994 0.031 Uiso 1 1 calc R . .
C9 C 0.5900(3) 0.7884(3) 0.51768(18) 0.0292(6) Uani 1 1 d . . .
H9 H 0.5256 0.7725 0.4884 0.035 Uiso 1 1 calc R . .
C26 C 0.7417(3) 1.0449(3) 0.9316(2) 0.0329(6) Uani 1 1 d . . .
H26 H 0.7924 1.0714 0.9648 0.039 Uiso 1 1 calc R . .
C12 C 0.4575(3) 0.5462(3) 0.6221(2) 0.0355(7) Uani 1 1 d . . .
H12 H 0.4265 0.5920 0.5675 0.043 Uiso 1 1 calc R . .
C13 C 0.4042(3) 0.4367(3) 0.6752(2) 0.0403(7) Uani 1 1 d . . .
H13 H 0.3364 0.4059 0.6574 0.048 Uiso 1 1 calc R . .
C25 C 0.7355(3) 1.1103(3) 0.8423(2) 0.0336(6) Uani 1 1 d . . .
H25 H 0.7813 1.1832 0.8137 0.040 Uiso 1 1 calc R . .
C24 C 0.6628(3) 1.0695(3) 0.7952(2) 0.0291(6) Uani 1 1 d . . .
H24 H 0.6587 1.1145 0.7339 0.035 Uiso 1 1 calc R . .
O1 O 0.5270(2) 0.67817(17) 1.00099(12) 0.0291(4) Uani 1 1 d . . .
B1 B 0.7818(3) 0.2729(3) 0.5540(2) 0.0262(6) Uani 1 1 d . . .
F11 F 0.67422(19) 0.20176(17) 0.56893(13) 0.0420(4) Uani 1 1 d . . .
F12 F 0.81296(19) 0.26228(18) 0.63761(12) 0.0420(4) Uani 1 1 d . . .
F13 F 0.7401(2) 0.39785(17) 0.51506(15) 0.0501(5) Uani 1 1 d . . .
F14 F 0.8996(2) 0.22712(19) 0.49796(13) 0.0492(5) Uani 1 1 d . . .
B2 B 0.1703(3) 0.1291(3) 0.8150(2) 0.0300(7) Uani 1 1 d . . .
F21 F 0.19865(18) 0.20887(16) 0.85966(12) 0.0380(4) Uani 1 1 d . . .
F22 F 0.03508(18) 0.16567(19) 0.80132(16) 0.0501(5) Uani 1 1 d . . .
F23 F 0.2633(2) 0.14094(19) 0.73005(12) 0.0500(5) Uani 1 1 d . . .
F24 F 0.18731(19) 0.00565(16) 0.86717(12) 0.0409(4) Uani 1 1 d . . .

loop_
_atom_site_aniso_label
_atom_site_aniso_U_11
_atom_site_aniso_U_22
_atom_site_aniso_U_33
_atom_site_aniso_U_23
_atom_site_aniso_U_13
_atom_site_aniso_U_12
Ru1 0.01936(11) 0.01606(11) 0.01970(11) -0.00522(8) -0.00388(7) -0.00288(7)
N2 0.0186(10) 0.0214(10) 0.0186(10) -0.0092(8) -0.0016(8) 0.0000(8)
N4 0.0219(11) 0.0158(10) 0.0223(10) -0.0062(8) -0.0021(8) -0.0037(8)
N6 0.0202(11) 0.0168(10) 0.0228(11) -0.0049(8) -0.0033(8) -0.0024(8)
N5 0.0216(11) 0.0175(10) 0.0200(10) -0.0044(8) -0.0062(8) -0.0040(8)
N1 0.0187(10) 0.0168(10) 0.0215(10) -0.0064(8) -0.0016(8) -0.0022(8)
N3 0.0197(11) 0.0216(11) 0.0286(12) -0.0118(9) -0.0009(8) -0.0043(8)
N8 0.0274(12) 0.0199(11) 0.0233(11) -0.0070(9) 0.0003(9) 0.0009(9)
N7 0.0408(15) 0.0309(13) 0.0271(12) -0.0041(10) -0.0073(10) 0.0034(10)
C5 0.0202(12) 0.0182(12) 0.0187(12) -0.0052(9) 0.0009(9) -0.0016(9)
C2 0.0295(15) 0.0324(15) 0.0297(14) -0.0106(12) -0.0082(11) -0.0093(11)
C28 0.0248(13) 0.0187(12) 0.0197(12) -0.0033(10) -0.0067(10) -0.0052(10)
C19 0.0229(13) 0.0180(12) 0.0221(12) -0.0042(10) -0.0014(10) -0.0051(9)
C29 0.0246(14) 0.0252(13) 0.0261(13) -0.0107(11) -0.0038(10) -0.0006(10)
C23 0.0215(13) 0.0206(12) 0.0222(12) -0.0055(10) -0.0013(10) 0.0046(10)
C4 0.0262(14) 0.0185(12) 0.0243(13) -0.0042(10) 0.0011(10) -0.0036(10)
C21 0.0193(13) 0.0243(13) 0.0282(13) -0.0086(11) -0.0033(10) 0.0003(10)
C20 0.0247(13) 0.0166(12) 0.0232(13) -0.0035(10) -0.0002(10) -0.0049(10)
C1 0.0242(13) 0.0228(13) 0.0237(13) -0.0051(10) -0.0078(10) -0.0039(10)
C6 0.0204(13) 0.0223(12) 0.0196(12) -0.0068(10) -0.0006(9) 0.0002(9)
C14 0.0299(16) 0.0316(15) 0.0498(19) -0.0173(14) 0.0007(13) -0.0135(12)
C18 0.0342(15) 0.0230(13) 0.0228(13) -0.0044(11) -0.0027(11) 0.0007(11)
C3 0.0292(15) 0.0270(14) 0.0323(15) -0.0128(12) 0.0006(11) -0.0112(11)
C15 0.0256(14) 0.0241(13) 0.0337(15) -0.0125(11) 0.0013(11) -0.0070(10)
C8 0.0308(15) 0.0328(15) 0.0210(13) -0.0017(11) -0.0051(11) 0.0042(11)
C10 0.0207(13) 0.0291(14) 0.0255(13) -0.0145(11) -0.0052(10) 0.0008(10)
C11 0.0217(13) 0.0314(14) 0.0289(14) -0.0159(11) -0.0053(10) -0.0008(10)
C16 0.0301(15) 0.0205(13) 0.0272(14) -0.0075(11) -0.0040(11) 0.0016(10)
C22 0.0228(13) 0.0232(13) 0.0253(13) -0.0059(10) -0.0043(10) 0.0031(10)
C27 0.0338(16) 0.0278(14) 0.0278(14) -0.0128(11) -0.0069(11) 0.0056(11)
C17 0.0354(16) 0.0288(15) 0.0282(14) -0.0054(12) -0.0083(12) 0.0074(12)
C7 0.0269(14) 0.0233(13) 0.0211(13) -0.0031(10) -0.0018(10) 0.0009(10)
C9 0.0264(14) 0.0372(16) 0.0262(14) -0.0135(12) -0.0091(11) 0.0032(11)
C26 0.0320(16) 0.0345(16) 0.0370(16) -0.0168(13) -0.0100(12) -0.0005(12)
C12 0.0300(16) 0.0419(17) 0.0420(17) -0.0175(14) -0.0107(13) -0.0072(13)
C13 0.0308(16) 0.0472(19) 0.055(2) -0.0254(16) -0.0100(14) -0.0135(14)
C25 0.0304(15) 0.0282(15) 0.0411(17) -0.0128(13) -0.0028(12) -0.0021(11)
C24 0.0262(14) 0.0270(14) 0.0302(14) -0.0049(11) -0.0044(11) -0.0004(11)
O1 0.0337(11) 0.0247(10) 0.0214(9) -0.0056(8) 0.0022(8) 0.0015(8)
B1 0.0310(16) 0.0228(15) 0.0253(15) -0.0032(12) -0.0084(12) -0.0062(12)
F11 0.0448(11) 0.0415(10) 0.0486(11) -0.0069(8) -0.0205(8) -0.0187(8)
F12 0.0497(11) 0.0533(11) 0.0302(9) -0.0051(8) -0.0098(8) -0.0301(9)
F13 0.0582(13) 0.0265(9) 0.0651(13) -0.0018(9) -0.0274(10) -0.0009(8)
F14 0.0480(12) 0.0493(12) 0.0433(11) -0.0185(9) 0.0058(9) -0.0016(9)
B2 0.0240(16) 0.0336(17) 0.0348(17) -0.0145(14) -0.0074(13) 0.0008(12)
F21 0.0391(10) 0.0395(10) 0.0431(10) -0.0122(8) -0.0130(8) -0.0145(8)
F22 0.0289(10) 0.0522(12) 0.0880(15) -0.0452(11) -0.0250(10) 0.0089(8)
F23 0.0483(12) 0.0568(12) 0.0278(9) -0.0066(8) -0.0050(8) 0.0200(9)
F24 0.0466(11) 0.0325(9) 0.0429(10) -0.0110(8) -0.0064(8) -0.0061(8)

loop_
_atom_type_symbol
_atom_type_description
_atom_type_scat_dispersion_real
_atom_type_scat_dispersion_imag
_atom_type_scat_source
C C 0.0033 0.0016 'International Tables Vol C Tables 4.2.6.8 and 6.1.1.4'
H H 0.0000 0.0000 'International Tables Vol C Tables 4.2.6.8 and 6.1.1.4'
N N 0.0061 0.0033 'International Tables Vol C Tables 4.2.6.8 and 6.1.1.4'
O O 0.0106 0.0060 'International Tables Vol C Tables 4.2.6.8 and 6.1.1.4'
B B 0.0013 0.0007 'International Tables Vol C Tables 4.2.6.8 and 6.1.1.4'
F F 0.0171 0.0103 'International Tables Vol C Tables 4.2.6.8 and 6.1.1.4'
Ru Ru -1.2594 0.8363 'International Tables Vol C Tables 4.2.6.8 and 6.1.1.4'

loop_
_geom_angle_atom_site_label_1
_geom_angle_atom_site_label_2
_geom_angle_atom_site_label_3
_geom_angle
_geom_angle_site_symmetry_1
_geom_angle_site_symmetry_3
_geom_angle_publ_flag
N2 Ru1 N5 89.44(8) . . y
N2 Ru1 N4 176.05(8) . . y
N5 Ru1 N4 93.75(8) . . y
N2 Ru1 N6 98.52(8) . . y
N5 Ru1 N6 171.81(8) . . y
N4 Ru1 N6 78.37(8) . . y
N2 Ru1 N3 79.21(9) . . y
N5 Ru1 N3 89.80(8) . . y
N4 Ru1 N3 103.10(8) . . y
N6 Ru1 N3 89.82(8) . . y
N2 Ru1 N1 79.30(8) . . y
N5 Ru1 N1 91.77(8) . . y
N4 Ru1 N1 98.25(8) . . y
N6 Ru1 N1 91.59(8) . . y
N3 Ru1 N1 158.44(9) . . y
C10 N2 C6 122.0(2) . . ?
C10 N2 Ru1 119.08(17) . . ?
C6 N2 Ru1 118.87(17) . . ?
C16 N4 C19 116.2(2) . . ?
C16 N4 Ru1 128.78(17) . . ?
C19 N4 Ru1 114.89(16) . . ?
C20 N6 C21 117.0(2) . . ?
C20 N6 Ru1 116.78(17) . . ?
C21 N6 Ru1 126.23(16) . . ?
C28 N5 Ru1 175.2(2) . . ?
C1 N1 C5 118.0(2) . . ?
C1 N1 Ru1 128.42(17) . . ?
C5 N1 Ru1 113.51(16) . . ?
C15 N3 C11 118.9(2) . . ?
C15 N3 Ru1 127.45(19) . . ?
C11 N3 Ru1 113.66(17) . . ?
C23 N8 C27 123.0(2) . . ?
C23 N8 H8X 119(2) . . ?
C27 N8 H8X 117(2) . . ?
C18 N7 C17 115.1(2) . . ?
N1 C5 C4 121.5(2) . . ?
N1 C5 C6 115.2(2) . . ?
C4 C5 C6 123.3(2) . . ?
C3 C2 C1 119.0(3) . . ?
C3 C2 H2 120.5 . . ?
C1 C2 H2 120.5 . . ?
N5 C28 C29 179.2(3) . . ?
N4 C19 C18 121.3(2) . . ?
N4 C19 C20 115.6(2) . . ?
C18 C19 C20 123.0(2) . . ?
C28 C29 H29A 109.5 . . ?
C28 C29 H29B 109.5 . . ?
H29A C29 H29B 109.5 . . ?
C28 C29 H29C 109.5 . . ?
H29A C29 H29C 109.5 . . ?
H29B C29 H29C 109.5 . . ?
N8 C23 C24 117.5(3) . . ?
N8 C23 C22 121.1(2) . . ?
C24 C23 C22 121.4(2) . . ?
C3 C4 C5 119.6(2) . . ?
C3 C4 H4 120.2 . . ?
C5 C4 H4 120.2 . . ?
N6 C21 C22 114.4(2) . . ?
N6 C21 H21A 108.6 . . ?
C22 C21 H21A 108.6 . . ?
N6 C21 H21B 108.6 . . ?
C22 C21 H21B 108.6 . . ?
H21A C21 H21B 107.6 . . ?
O1 C20 N6 126.6(2) . . ?
O1 C20 C19 119.6(2) . . ?
N6 C20 C19 113.8(2) . . ?
N1 C1 C2 122.9(2) . . ?
N1 C1 H1 118.5 . . ?
C2 C1 H1 118.5 . . ?
N2 C6 C7 119.9(2) . . ?
N2 C6 C5 113.0(2) . . ?
C7 C6 C5 127.0(2) . . ?
C13 C14 C15 119.4(3) . . ?
C13 C14 H14 120.3 . . ?
C15 C14 H14 120.3 . . ?
N7 C18 C19 123.0(3) . . ?
N7 C18 H18 118.5 . . ?
C19 C18 H18 118.5 . . ?
C4 C3 C2 118.9(2) . . ?
C4 C3 H3 120.6 . . ?
C2 C3 H3 120.6 . . ?
N3 C15 C14 121.7(3) . . ?
N3 C15 H15 119.1 . . ?
C14 C15 H15 119.1 . . ?
C7 C8 C9 120.2(2) . . ?
C7 C8 H8 119.9 . . ?
C9 C8 H8 119.9 . . ?
N2 C10 C9 119.8(2) . . ?
N2 C10 C11 112.6(2) . . ?
C9 C10 C11 127.6(2) . . ?
N3 C11 C12 121.7(3) . . ?
N3 C11 C10 115.4(2) . . ?
C12 C11 C10 122.9(3) . . ?
N4 C16 C17 120.8(2) . . ?
N4 C16 H16 119.6 . . ?
C17 C16 H16 119.6 . . ?
C23 C22 C21 117.7(2) . . ?
C23 C22 H22A 107.9 . . ?
C21 C22 H22A 107.9 . . ?
C23 C22 H22B 107.9 . . ?
C21 C22 H22B 107.9 . . ?
H22A C22 H22B 107.2 . . ?
N8 C27 C26 120.3(3) . . ?
N8 C27 H27 119.9 . . ?
C26 C27 H27 119.9 . . ?
N7 C17 C16 123.6(3) . . ?
N7 C17 H17 118.2 . . ?
C16 C17 H17 118.2 . . ?
C8 C7 C6 119.1(3) . . ?
C8 C7 H7 120.4 . . ?
C6 C7 H7 120.4 . . ?
C8 C9 C10 118.9(3) . . ?
C8 C9 H9 120.5 . . ?
C10 C9 H9 120.5 . . ?
C27 C26 C25 118.7(3) . . ?
C27 C26 H26 120.7 . . ?
C25 C26 H26 120.7 . . ?
C13 C12 C11 118.9(3) . . ?
C13 C12 H12 120.5 . . ?
C11 C12 H12 120.5 . . ?
C14 C13 C12 119.3(3) . . ?
C14 C13 H13 120.3 . . ?
C12 C13 H13 120.3 . . ?
C24 C25 C26 119.7(3) . . ?
C24 C25 H25 120.1 . . ?
C26 C25 H25 120.1 . . ?
C25 C24 C23 120.7(3) . . ?
C25 C24 H24 119.6 . . ?
C23 C24 H24 119.6 . . ?
F14 B1 F13 110.2(2) . . ?
F14 B1 F12 108.9(2) . . ?
F13 B1 F12 109.2(2) . . ?
F14 B1 F11 109.6(2) . . ?
F13 B1 F11 110.2(2) . . ?
F12 B1 F11 108.7(2) . . ?
F22 B2 F24 111.2(3) . . ?
F22 B2 F23 108.8(3) . . ?
F24 B2 F23 109.8(2) . . ?
F22 B2 F21 108.8(2) . . ?
F24 B2 F21 109.5(2) . . ?
F23 B2 F21 108.7(3) . . ?

loop_
_geom_bond_atom_site_label_1
_geom_bond_atom_site_label_2
_geom_bond_distance
_geom_bond_site_symmetry_2
_geom_bond_publ_flag
Ru1 N2 1.972(2) . y
Ru1 N5 2.042(2) . y
Ru1 N4 2.050(2) . y
Ru1 N6 2.068(2) . y
Ru1 N3 2.069(2) . y
Ru1 N1 2.076(2) . y
N2 C10 1.348(3) . ?
N2 C6 1.349(3) . ?
N4 C16 1.348(3) . ?
N4 C19 1.354(3) . ?
N6 C20 1.318(3) . ?
N6 C21 1.467(3) . ?
N5 C28 1.141(3) . ?
N1 C1 1.342(3) . ?
N1 C5 1.363(3) . ?
N3 C15 1.339(3) . ?
N3 C11 1.361(3) . ?
N8 C23 1.344(3) . ?
N8 C27 1.348(4) . ?
N8 H8X 0.87(3) . ?
N7 C18 1.335(4) . ?
N7 C17 1.336(4) . ?
C5 C4 1.389(3) . ?
C5 C6 1.475(4) . ?
C2 C3 1.381(4) . ?
C2 C1 1.383(4) . ?
C2 H2 0.9500 . ?
C28 C29 1.458(3) . ?
C19 C18 1.380(4) . ?
C19 C20 1.485(3) . ?
C29 H29A 0.9800 . ?
C29 H29B 0.9800 . ?
C29 H29C 0.9800 . ?
C23 C24 1.387(4) . ?
C23 C22 1.493(4) . ?
C4 C3 1.380(4) . ?
C4 H4 0.9500 . ?
C21 C22 1.526(4) . ?
C21 H21A 0.9900 . ?
C21 H21B 0.9900 . ?
C20 O1 1.275(3) . ?
C1 H1 0.9500 . ?
C6 C7 1.383(4) . ?
C14 C13 1.378(5) . ?
C14 C15 1.392(4) . ?
C14 H14 0.9500 . ?
C18 H18 0.9500 . ?
C3 H3 0.9500 . ?
C15 H15 0.9500 . ?
C8 C7 1.383(4) . ?
C8 C9 1.388(4) . ?
C8 H8 0.9500 . ?
C10 C9 1.389(4) . ?
C10 C11 1.475(4) . ?
C11 C12 1.389(4) . ?
C16 C17 1.380(4) . ?
C16 H16 0.9500 . ?
C22 H22A 0.9900 . ?
C22 H22B 0.9900 . ?
C27 C26 1.366(4) . ?
C27 H27 0.9500 . ?
C17 H17 0.9500 . ?
C7 H7 0.9500 . ?
C9 H9 0.9500 . ?
C26 C25 1.385(4) . ?
C26 H26 0.9500 . ?
C12 C13 1.382(4) . ?
C12 H12 0.9500 . ?
C13 H13 0.9500 . ?
C25 C24 1.374(4) . ?
C25 H25 0.9500 . ?
C24 H24 0.9500 . ?
B1 F14 1.374(4) . ?
B1 F13 1.377(3) . ?
B1 F12 1.387(3) . ?
B1 F11 1.394(3) . ?
B2 F22 1.379(4) . ?
B2 F24 1.385(4) . ?
B2 F23 1.393(4) . ?
B2 F21 1.393(4) . ?

loop_
_geom_hbond_atom_site_label_D
_geom_hbond_atom_site_label_H
_geom_hbond_atom_site_label_A
_geom_hbond_distance_DH
_geom_hbond_distance_HA
_geom_hbond_distance_DA
_geom_hbond_angle_DHA
_geom_hbond_site_symmetry_A
N8 H8X O1 0.87(3) 1.78(3) 2.631(3) 164(3) .

loop_
_geom_torsion_atom_site_label_1
_geom_torsion_atom_site_label_2
_geom_torsion_atom_site_label_3
_geom_torsion_atom_site_label_4
_geom_torsion
_geom_torsion_site_symmetry_1
_geom_torsion_site_symmetry_2
_geom_torsion_site_symmetry_3
_geom_torsion_site_symmetry_4
_geom_torsion_publ_flag
N5 Ru1 N2 C10 87.78(18) . . . . ?
N4 Ru1 N2 C10 -128.2(11) . . . . ?
N6 Ru1 N2 C10 -90.30(18) . . . . ?
N3 Ru1 N2 C10 -2.12(18) . . . . ?
N1 Ru1 N2 C10 179.68(19) . . . . ?
N5 Ru1 N2 C6 -90.54(18) . . . . ?
N4 Ru1 N2 C6 53.5(12) . . . . ?
N6 Ru1 N2 C6 91.38(18) . . . . ?
N3 Ru1 N2 C6 179.55(19) . . . . ?
N1 Ru1 N2 C6 1.36(17) . . . . ?
N2 Ru1 N4 C16 -142.9(11) . . . . ?
N5 Ru1 N4 C16 1.1(2) . . . . ?
N6 Ru1 N4 C16 178.8(2) . . . . ?
N3 Ru1 N4 C16 91.7(2) . . . . ?
N1 Ru1 N4 C16 -91.3(2) . . . . ?
N2 Ru1 N4 C19 32.1(13) . . . . ?
N5 Ru1 N4 C19 176.01(17) . . . . ?
N6 Ru1 N4 C19 -6.26(17) . . . . ?
N3 Ru1 N4 C19 -93.32(18) . . . . ?
N1 Ru1 N4 C19 83.67(18) . . . . ?
N2 Ru1 N6 C20 -171.11(18) . . . . ?
N5 Ru1 N6 C20 22.5(6) . . . . ?
N4 Ru1 N6 C20 6.41(18) . . . . ?
N3 Ru1 N6 C20 109.83(18) . . . . ?
N1 Ru1 N6 C20 -91.69(18) . . . . ?
N2 Ru1 N6 C21 10.9(2) . . . . ?
N5 Ru1 N6 C21 -155.5(5) . . . . ?
N4 Ru1 N6 C21 -171.6(2) . . . . ?
N3 Ru1 N6 C21 -68.2(2) . . . . ?
N1 Ru1 N6 C21 90.3(2) . . . . ?
N2 Ru1 N5 C28 -117(2) . . . . ?
N4 Ru1 N5 C28 65(2) . . . . ?
N6 Ru1 N5 C28 49(3) . . . . ?
N3 Ru1 N5 C28 -38(2) . . . . ?
N1 Ru1 N5 C28 163(2) . . . . ?
N2 Ru1 N1 C1 177.9(2) . . . . ?
N5 Ru1 N1 C1 -93.0(2) . . . . ?
N4 Ru1 N1 C1 1.1(2) . . . . ?
N6 Ru1 N1 C1 79.6(2) . . . . ?
N3 Ru1 N1 C1 173.1(2) . . . . ?
N2 Ru1 N1 C5 0.56(16) . . . . ?
N5 Ru1 N1 C5 89.66(17) . . . . ?
N4 Ru1 N1 C5 -176.29(16) . . . . ?
N6 Ru1 N1 C5 -97.81(17) . . . . ?
N3 Ru1 N1 C5 -4.3(3) . . . . ?
N2 Ru1 N3 C15 -177.5(2) . . . . ?
N5 Ru1 N3 C15 93.0(2) . . . . ?
N4 Ru1 N3 C15 -0.8(2) . . . . ?
N6 Ru1 N3 C15 -78.8(2) . . . . ?
N1 Ru1 N3 C15 -172.7(2) . . . . ?
N2 Ru1 N3 C11 1.47(17) . . . . ?
N5 Ru1 N3 C11 -88.00(18) . . . . ?
N4 Ru1 N3 C11 178.20(17) . . . . ?
N6 Ru1 N3 C11 100.19(18) . . . . ?
N1 Ru1 N3 C11 6.3(3) . . . . ?
C1 N1 C5 C4 -1.9(3) . . . . ?
Ru1 N1 C5 C4 175.78(19) . . . . ?
C1 N1 C5 C6 -179.9(2) . . . . ?
Ru1 N1 C5 C6 -2.2(3) . . . . ?
Ru1 N5 C28 C29 -80(22) . . . . ?
C16 N4 C19 C18 2.1(4) . . . . ?
Ru1 N4 C19 C18 -173.5(2) . . . . ?
C16 N4 C19 C20 -178.9(2) . . . . ?
Ru1 N4 C19 C20 5.5(3) . . . . ?
C27 N8 C23 C24 -2.8(4) . . . . ?
C27 N8 C23 C22 176.6(2) . . . . ?
N1 C5 C4 C3 0.2(4) . . . . ?
C6 C5 C4 C3 178.0(2) . . . . ?
C20 N6 C21 C22 106.3(3) . . . . ?
Ru1 N6 C21 C22 -75.7(3) . . . . ?
C21 N6 C20 O1 -8.9(4) . . . . ?
Ru1 N6 C20 O1 172.9(2) . . . . ?
C21 N6 C20 C19 172.9(2) . . . . ?
Ru1 N6 C20 C19 -5.3(3) . . . . ?
N4 C19 C20 O1 -178.5(2) . . . . ?
C18 C19 C20 O1 0.5(4) . . . . ?
N4 C19 C20 N6 -0.1(3) . . . . ?
C18 C19 C20 N6 178.8(2) . . . . ?
C5 N1 C1 C2 1.7(4) . . . . ?
Ru1 N1 C1 C2 -175.6(2) . . . . ?
C3 C2 C1 N1 0.2(4) . . . . ?
C10 N2 C6 C7 0.9(4) . . . . ?
Ru1 N2 C6 C7 179.19(18) . . . . ?
C10 N2 C6 C5 178.9(2) . . . . ?
Ru1 N2 C6 C5 -2.9(3) . . . . ?
N1 C5 C6 N2 3.3(3) . . . . ?
C4 C5 C6 N2 -174.7(2) . . . . ?
N1 C5 C6 C7 -179.0(2) . . . . ?
C4 C5 C6 C7 3.1(4) . . . . ?
C17 N7 C18 C19 0.0(4) . . . . ?
N4 C19 C18 N7 -1.6(4) . . . . ?
C20 C19 C18 N7 179.4(3) . . . . ?
C5 C4 C3 C2 1.7(4) . . . . ?
C1 C2 C3 C4 -1.9(4) . . . . ?
C11 N3 C15 C14 0.7(4) . . . . ?
Ru1 N3 C15 C14 179.7(2) . . . . ?
C13 C14 C15 N3 -0.1(4) . . . . ?
C6 N2 C10 C9 -0.3(4) . . . . ?
Ru1 N2 C10 C9 -178.57(18) . . . . ?
C6 N2 C10 C11 -179.4(2) . . . . ?
Ru1 N2 C10 C11 2.3(3) . . . . ?
C15 N3 C11 C12 -0.8(4) . . . . ?
Ru1 N3 C11 C12 -179.9(2) . . . . ?
C15 N3 C11 C10 178.3(2) . . . . ?
Ru1 N3 C11 C10 -0.7(3) . . . . ?
N2 C10 C11 N3 -0.9(3) . . . . ?
C9 C10 C11 N3 -180.0(2) . . . . ?
N2 C10 C11 C12 178.2(2) . . . . ?
C9 C10 C11 C12 -0.8(4) . . . . ?
C19 N4 C16 C17 -1.1(4) . . . . ?
Ru1 N4 C16 C17 173.8(2) . . . . ?
N8 C23 C22 C21 -13.8(4) . . . . ?
C24 C23 C22 C21 165.6(2) . . . . ?
N6 C21 C22 C23 -54.7(3) . . . . ?
C23 N8 C27 C26 2.2(4) . . . . ?
C18 N7 C17 C16 1.1(5) . . . . ?
N4 C16 C17 N7 -0.5(5) . . . . ?
C9 C8 C7 C6 1.1(4) . . . . ?
N2 C6 C7 C8 -1.3(4) . . . . ?
C5 C6 C7 C8 -178.9(2) . . . . ?
C7 C8 C9 C10 -0.5(4) . . . . ?
N2 C10 C9 C8 0.1(4) . . . . ?
C11 C10 C9 C8 179.1(3) . . . . ?
N8 C27 C26 C25 -0.4(4) . . . . ?
N3 C11 C12 C13 0.3(4) . . . . ?
C10 C11 C12 C13 -178.8(3) . . . . ?
C15 C14 C13 C12 -0.5(5) . . . . ?
C11 C12 C13 C14 0.4(5) . . . . ?
C27 C26 C25 C24 -0.7(4) . . . . ?
C26 C25 C24 C23 0.0(4) . . . . ?
N8 C23 C24 C25 1.7(4) . . . . ?
C22 C23 C24 C25 -177.8(2) . . . . ?
